data_7226371
loop_
_publ_author_name
'Gao, Enjun'
'Sun, Na'
'Zhan, Yang'
'Qiu, Xue'
'Ding, Yuqing'
'Zhang, Shaozhong'
'Zhu, Mingchang'

_publ_section_title
;
 Spiral frameworks firstly constructed by 1,2-phenylene-dioxydiacetic acid
 as highly sensitive and selective luminescent probes to detect PO43- ions
 in aqueous solutions
;
_journal_name_full 'RSC Adv.'
_journal_paper_doi 10.1039/C6RA13361D
_journal_year 2016
_chemical_formula_sum 'C10 H12 La N O11'
_chemical_formula_weight 461.12
_chemical_name_systematic
; 
 ? 
;
_space_group_IT_number 14
_symmetry_cell_setting monoclinic
_symmetry_space_group_name_Hall '-P 2ybc'
_symmetry_space_group_name_H-M 'P 1 21/c 1'
_atom_sites_solution_hydrogens geom
_atom_sites_solution_primary direct
_atom_sites_solution_secondary difmap
_audit_creation_method SHELXL-97
_audit_update_record
;
2016-04-07 deposited with the CCDC.
2016-08-24 downloaded from the CCDC.
;
_cell_angle_alpha 90.00
_cell_angle_beta 115.294(7)
_cell_angle_gamma 90.00
_cell_formula_units_Z 4
_cell_length_a 15.489(6)
_cell_length_b 6.174(2)
_cell_length_c 16.745(7)
_cell_measurement_reflns_used 6756
_cell_measurement_temperature 296(2)
_cell_measurement_theta_max 25.08
_cell_measurement_theta_min 2.42
_cell_volume 1447.8(10)
_computing_structure_refinement 'SHELXL-97 (Sheldrick, 1997)'
_computing_structure_solution 'SHELXS-97 (Sheldrick, 1990)'
_diffrn_ambient_temperature 296(2)
_diffrn_measured_fraction_theta_full 0.977
_diffrn_measured_fraction_theta_max 0.977
_diffrn_measurement_device_type CCD
_diffrn_radiation_monochromator graphite
_diffrn_radiation_source 'fine-focus sealed tube'
_diffrn_radiation_type MoK\a
_diffrn_radiation_wavelength 0.71073
_diffrn_reflns_av_R_equivalents 0.0192
_diffrn_reflns_av_sigmaI/netI 0.0200
_diffrn_reflns_limit_h_max 12
_diffrn_reflns_limit_h_min -18
_diffrn_reflns_limit_k_max 7
_diffrn_reflns_limit_k_min -7
_diffrn_reflns_limit_l_max 20
_diffrn_reflns_limit_l_min -18
_diffrn_reflns_number 8831
_diffrn_reflns_theta_full 25.40
_diffrn_reflns_theta_max 25.40
_diffrn_reflns_theta_min 1.45
_exptl_absorpt_coefficient_mu 3.011
_exptl_absorpt_correction_T_max 0.6132
_exptl_absorpt_correction_T_min 0.5571
_exptl_absorpt_correction_type multi-scan
_exptl_absorpt_process_details sadabs
_exptl_crystal_colour colorless
_exptl_crystal_density_diffrn 2.115
_exptl_crystal_density_method 'not measured'
_exptl_crystal_description block
_exptl_crystal_F_000 896
_exptl_crystal_size_max 0.22
_exptl_crystal_size_mid 0.20
_exptl_crystal_size_min 0.18
_refine_diff_density_max 0.524
_refine_diff_density_min -0.317
_refine_diff_density_rms 0.068
_refine_ls_extinction_method none
_refine_ls_goodness_of_fit_ref 1.080
_refine_ls_hydrogen_treatment mixed
_refine_ls_matrix_type full
_refine_ls_number_parameters 220
_refine_ls_number_reflns 2607
_refine_ls_number_restraints 6
_refine_ls_restrained_S_all 1.080
_refine_ls_R_factor_all 0.0163
_refine_ls_R_factor_gt 0.0154
_refine_ls_shift/su_max 0.001
_refine_ls_shift/su_mean 0.000
_refine_ls_structure_factor_coef Fsqd
_refine_ls_weighting_details 'calc w=1/[\s^2^(Fo^2^)+(0.0116P)^2^+1.3248P] where P=(Fo^2^+2Fc^2^)/3'
_refine_ls_weighting_scheme calc
_refine_ls_wR_factor_gt 0.0366
_refine_ls_wR_factor_ref 0.0371
_reflns_number_gt 2489
_reflns_number_total 2607
_reflns_threshold_expression >2sigma(I)
_cod_data_source_file c6ra13361d2.cif
_cod_data_source_block 1
_cod_original_cell_volume 1447.9(10)
_cod_original_sg_symbol_H-M P2(1)/c
_cod_database_code 7226371

loop_
_symmetry_equiv_pos_as_xyz
'x, y, z'
'-x, y+1/2, -z+1/2'
'-x, -y, -z'
'x, -y-1/2, z-1/2'

loop_
_atom_site_label
_atom_site_type_symbol
_atom_site_fract_x
_atom_site_fract_y
_atom_site_fract_z
_atom_site_U_iso_or_equiv
_atom_site_adp_type
_atom_site_occupancy
_atom_site_symmetry_multiplicity
_atom_site_calc_flag
_atom_site_refinement_flags
C1 C 0.12570(15) 0.5934(4) 0.11751(15) 0.0204(5) Uani 1 1 d .
C2 C 0.03032(16) 0.6383(4) 0.09051(17) 0.0283(5) Uani 1 1 d .
H2 H 0.0012 0.7453 0.0484 0.034 Uiso 1 1 calc R
C3 C -0.02213(18) 0.5256(5) 0.12543(19) 0.0350(6) Uani 1 1 d .
H3 H -0.0866 0.5563 0.1072 0.042 Uiso 1 1 calc R
C4 C 0.02113(18) 0.3682(5) 0.18719(19) 0.0383(7) Uani 1 1 d .
H4 H -0.0143 0.2910 0.2105 0.046 Uiso 1 1 calc R
C5 C 0.11786(18) 0.3225(4) 0.21541(18) 0.0333(6) Uani 1 1 d .
H5 H 0.1470 0.2164 0.2579 0.040 Uiso 1 1 calc R
C6 C 0.16995(15) 0.4343(4) 0.18039(15) 0.0216(5) Uani 1 1 d .
C7 C 0.32019(17) 0.2726(4) 0.27761(16) 0.0277(5) Uani 1 1 d .
H7A H 0.2907 0.1314 0.2722 0.033 Uiso 1 1 calc R
H7B H 0.3227 0.3417 0.3306 0.033 Uiso 1 1 calc R
C8 C 0.41991(16) 0.2474(4) 0.28392(16) 0.0247(5) Uani 1 1 d .
C9 C 0.15498(17) 0.9125(4) 0.05192(18) 0.0294(6) Uani 1 1 d .
H9A H 0.1345 0.9908 0.0910 0.035 Uiso 1 1 calc R
H9B H 0.1017 0.9061 -0.0061 0.035 Uiso 1 1 calc R
C10 C 0.23758(17) 1.0299(4) 0.04594(15) 0.0217(5) Uani 1 1 d .
N1 N 0.30662(16) 0.6655(4) -0.09647(14) 0.0310(5) Uani 1 1 d .
O12 O 0.26532(11) 0.4015(3) 0.20222(11) 0.0254(4) Uani 1 1 d .
O13 O 0.18308(10) 0.6977(3) 0.08476(11) 0.0229(3) Uani 1 1 d .
O14 O 0.30657(13) 0.9222(3) 0.04907(13) 0.0343(4) Uani 1 1 d .
O15 O 0.37976(14) 0.7705(4) 0.22619(13) 0.0413(5) Uani 1 1 d D
H1W H 0.4392(14) 0.788(6) 0.252(2) 0.062 Uiso 1 1 d D
H2W H 0.358(2) 0.755(6) 0.2637(19) 0.062 Uiso 1 1 d D
O16 O 0.22863(12) 0.2298(3) 0.03591(11) 0.0280(4) Uani 1 1 d .
O17 O 0.43368(12) 0.3042(3) 0.21915(12) 0.0363(5) Uani 1 1 d .
O18 O 0.42951(15) 0.2462(3) 0.04345(16) 0.0444(5) Uani 1 1 d D
H3W H 0.413(3) 0.120(3) 0.039(2) 0.067 Uiso 1 1 d D
H4W H 0.4810(17) 0.242(6) 0.039(2) 0.067 Uiso 1 1 d D
O19 O 0.51862(11) 0.6672(3) 0.14752(11) 0.0300(4) Uani 1 1 d .
O20 O 0.24735(14) 0.5660(4) -0.07831(12) 0.0431(5) Uani 1 1 d .
O21 O 0.38988(13) 0.6868(3) -0.03672(12) 0.0360(4) Uani 1 1 d .
O22 O 0.28318(17) 0.7388(4) -0.17000(13) 0.0521(6) Uani 1 1 d .
La1 La 0.346896(8) 0.53750(2) 0.091983(8) 0.01655(5) Uani 1 1 d .

loop_
_atom_site_aniso_label
_atom_site_aniso_U_11
_atom_site_aniso_U_22
_atom_site_aniso_U_33
_atom_site_aniso_U_23
_atom_site_aniso_U_13
_atom_site_aniso_U_12
C1 0.0177(11) 0.0203(11) 0.0245(12) -0.0015(9) 0.0102(9) -0.0024(9)
C2 0.0184(12) 0.0289(13) 0.0346(14) 0.0040(11) 0.0085(10) 0.0047(10)
C3 0.0174(12) 0.0456(17) 0.0434(16) 0.0023(12) 0.0143(11) 0.0017(11)
C4 0.0275(14) 0.0478(17) 0.0480(17) 0.0079(14) 0.0243(12) -0.0040(13)
C5 0.0289(14) 0.0367(15) 0.0370(15) 0.0121(12) 0.0167(11) 0.0016(11)
C6 0.0150(11) 0.0249(12) 0.0243(12) -0.0004(9) 0.0078(9) 0.0001(9)
C7 0.0249(12) 0.0308(13) 0.0271(13) 0.0127(10) 0.0109(10) 0.0079(11)
C8 0.0225(12) 0.0208(12) 0.0291(13) 0.0034(10) 0.0094(10) 0.0027(10)
C9 0.0255(13) 0.0166(12) 0.0456(15) 0.0069(10) 0.0148(11) 0.0040(10)
C10 0.0248(12) 0.0174(12) 0.0214(12) -0.0004(9) 0.0085(9) -0.0012(10)
N1 0.0398(13) 0.0308(12) 0.0291(12) 0.0037(9) 0.0210(10) 0.0030(10)
O12 0.0152(8) 0.0319(9) 0.0296(9) 0.0130(7) 0.0102(7) 0.0063(7)
O13 0.0174(8) 0.0186(8) 0.0349(9) 0.0079(7) 0.0133(7) 0.0032(6)
O14 0.0346(10) 0.0205(9) 0.0571(12) 0.0056(8) 0.0284(9) 0.0025(8)
O15 0.0305(10) 0.0580(13) 0.0405(12) -0.0247(10) 0.0202(9) -0.0174(10)
O16 0.0297(9) 0.0141(8) 0.0389(10) 0.0019(7) 0.0135(7) -0.0012(7)
O17 0.0237(9) 0.0544(12) 0.0343(10) 0.0201(9) 0.0157(8) 0.0147(8)
O18 0.0459(12) 0.0262(10) 0.0826(16) -0.0098(10) 0.0481(12) -0.0071(10)
O19 0.0230(9) 0.0373(10) 0.0274(9) -0.0104(8) 0.0087(7) -0.0095(8)
O20 0.0352(11) 0.0617(14) 0.0287(10) 0.0067(9) 0.0099(8) -0.0211(10)
O21 0.0287(10) 0.0439(12) 0.0419(11) 0.0011(9) 0.0215(8) -0.0049(8)
O22 0.0701(15) 0.0610(14) 0.0366(12) 0.0230(10) 0.0338(10) 0.0156(12)
La1 0.01443(7) 0.01556(8) 0.01992(8) 0.00021(5) 0.00759(5) -0.00052(5)

loop_
_atom_type_symbol
_atom_type_description
_atom_type_scat_dispersion_real
_atom_type_scat_dispersion_imag
_atom_type_scat_source
C C 0.0033 0.0016 'International Tables Vol C Tables 4.2.6.8 and 6.1.1.4'
H H 0.0000 0.0000 'International Tables Vol C Tables 4.2.6.8 and 6.1.1.4'
N N 0.0061 0.0033 'International Tables Vol C Tables 4.2.6.8 and 6.1.1.4'
O O 0.0106 0.0060 'International Tables Vol C Tables 4.2.6.8 and 6.1.1.4'
La La -0.2871 2.4523 'International Tables Vol C Tables 4.2.6.8 and 6.1.1.4'

loop_
_geom_angle_atom_site_label_1
_geom_angle_atom_site_label_2
_geom_angle_atom_site_label_3
_geom_angle
_geom_angle_site_symmetry_1
_geom_angle_site_symmetry_3
C2 C1 C6 120.3(2) . .
C2 C1 O13 123.8(2) . .
C6 C1 O13 115.88(19) . .
C1 C2 C3 120.3(2) . .
C4 C3 C2 119.6(2) . .
C3 C4 C5 120.6(2) . .
C6 C5 C4 119.8(2) . .
C5 C6 O12 125.0(2) . .
C5 C6 C1 119.4(2) . .
O12 C6 C1 115.6(2) . .
O12 C7 C8 108.92(19) . .
O19 C8 O17 124.8(2) 2_645 .
O19 C8 C7 117.6(2) 2_645 .
O17 C8 C7 117.5(2) . .
O13 C9 C10 110.07(19) . .
O14 C10 O16 125.5(2) . 1_565
O14 C10 C9 118.6(2) . .
O16 C10 C9 115.9(2) 1_565 .
O22 N1 O20 120.0(2) . .
O22 N1 O21 122.0(2) . .
O20 N1 O21 118.0(2) . .
O22 N1 La1 171.11(18) . .
O20 N1 La1 57.69(12) . .
O21 N1 La1 61.07(12) . .
C6 O12 C7 118.91(18) . .
C6 O12 La1 121.37(13) . .
C7 O12 La1 119.29(13) . .
C1 O13 C9 116.20(18) . .
C1 O13 La1 124.46(13) . .
C9 O13 La1 119.13(13) . .
C10 O14 La1 129.10(16) . .
C10 O16 La1 132.40(15) 1_545 .
C8 O17 La1 133.76(15) . .
C8 O19 La1 137.23(16) 2_655 .
N1 O20 La1 98.47(14) . .
N1 O21 La1 94.67(14) . .
O17 La1 O14 142.46(7) . .
O17 La1 O16 85.53(6) . .
O14 La1 O16 124.00(6) . .
O17 La1 O15 74.58(8) . .
O14 La1 O15 69.11(7) . .
O16 La1 O15 126.64(6) . .
O17 La1 O18 72.29(8) . .
O14 La1 O18 133.26(7) . .
O16 La1 O18 74.47(7) . .
O15 La1 O18 138.67(7) . .
O17 La1 O19 76.53(6) . .
O14 La1 O19 84.21(6) . .
O16 La1 O19 148.44(6) . .
O15 La1 O19 73.39(6) . .
O18 La1 O19 75.42(7) . .
O17 La1 O20 147.34(7) . .
O14 La1 O20 70.15(7) . .
O16 La1 O20 69.37(6) . .
O15 La1 O20 137.26(8) . .
O18 La1 O20 80.83(8) . .
O19 La1 O20 114.62(6) . .
O17 La1 O21 132.16(6) . .
O14 La1 O21 63.64(6) . .
O16 La1 O21 110.49(6) . .
O15 La1 O21 119.65(7) . .
O18 La1 O21 69.68(7) . .
O19 La1 O21 66.73(6) . .
O20 La1 O21 47.91(6) . .
O17 La1 O13 114.52(5) . .
O14 La1 O13 61.12(5) . .
O16 La1 O13 74.83(6) . .
O15 La1 O13 69.95(6) . .
O18 La1 O13 147.82(6) . .
O19 La1 O13 136.31(6) . .
O20 La1 O13 79.59(6) . .
O21 La1 O13 113.16(5) . .
O17 La1 O12 58.62(6) . .
O14 La1 O12 110.62(6) . .
O16 La1 O12 63.62(6) . .
O15 La1 O12 63.72(6) . .
O18 La1 O12 115.74(6) . .
O19 La1 O12 123.66(5) . .
O20 La1 O12 121.60(6) . .
O21 La1 O12 168.62(5) . .
O13 La1 O12 56.62(5) . .
O17 La1 N1 148.01(6) . .
O14 La1 N1 62.45(6) . .
O16 La1 N1 90.86(6) . .
O15 La1 N1 130.30(7) . .
O18 La1 N1 76.12(7) . .
O19 La1 N1 90.94(6) . .
O20 La1 N1 23.84(6) . .
O21 La1 N1 24.26(6) . .
O13 La1 N1 94.97(5) . .
O12 La1 N1 144.80(5) . .

loop_
_geom_bond_atom_site_label_1
_geom_bond_atom_site_label_2
_geom_bond_distance
_geom_bond_site_symmetry_2
C1 C2 1.376(3) .
C1 C6 1.388(3) .
C1 O13 1.386(3) .
C2 C3 1.376(4) .
C3 C4 1.368(4) .
C4 C5 1.394(4) .
C5 C6 1.370(3) .
C6 O12 1.377(3) .
C7 O12 1.426(3) .
C7 C8 1.510(3) .
C8 O19 1.239(3) 2_645
C8 O17 1.242(3) .
C9 O13 1.430(3) .
C9 C10 1.510(3) .
C10 O14 1.241(3) .
C10 O16 1.246(3) 1_565
N1 O22 1.213(3) .
N1 O20 1.245(3) .
N1 O21 1.256(3) .
N1 La1 3.048(2) .
O12 La1 2.7753(18) .
O13 La1 2.6774(18) .
O14 La1 2.4829(19) .
O15 La1 2.530(2) .
O16 C10 1.246(3) 1_545
O16 La1 2.5250(17) .
O17 La1 2.4435(18) .
O18 La1 2.534(2) .
O19 C8 1.239(3) 2_655
O19 La1 2.5431(18) .
O20 La1 2.604(2) .
O21 La1 2.677(2) .
